data_4107183
loop_
_publ_author_name
'Wei Luo'
'Patrick G. Campbell'
'Lev N. Zakharov'
'Shih-Yuan Liu'

_publ_section_title
;
 A Single-Component Liquid-Phase Hydrogen Storage Material
;
_journal_name_full 'Journal of the American Chemical Society'
_journal_page_first 19326
_journal_page_last 19329
_journal_paper_doi 10.1021/ja208834v
_journal_volume 133
_journal_year 2011
_chemical_formula_sum 'C4 H12 B N'
_chemical_formula_weight 84.96
_chemical_name_systematic
;
 ?
;
_space_group_IT_number 14
_symmetry_cell_setting monoclinic
_symmetry_space_group_name_Hall '-P 2ybc'
_symmetry_space_group_name_H-M 'P 1 21/c 1'
_atom_sites_solution_hydrogens geom
_atom_sites_solution_primary direct
_atom_sites_solution_secondary difmap
_audit_creation_method SHELXLTL
_cell_angle_alpha 90.00
_cell_angle_beta 117.149(5)
_cell_angle_gamma 90.00
_cell_formula_units_Z 4
_cell_length_a 9.919(3)
_cell_length_b 7.278(2)
_cell_length_c 9.294(3)
_cell_measurement_reflns_used 1128
_cell_measurement_temperature 173(2)
_cell_measurement_theta_max 20.45
_cell_measurement_theta_min 2.31
_cell_volume 597.0(3)
_computing_cell_refinement 'Bruker SAINT'
_computing_data_collection 'Bruker SMART'
_computing_data_reduction 'Bruker SAINT'
_computing_molecular_graphics 'Bruker SHELXTL'
_computing_publication_material 'Bruker SHELXTL'
_computing_structure_refinement 'Bruker SHELXTL'
_computing_structure_solution 'Bruker SHELXTL'
_diffrn_ambient_temperature 173(2)
_diffrn_measured_fraction_theta_full 1.000
_diffrn_measured_fraction_theta_max 1.000
_diffrn_measurement_device_type 'Bruker Apex CCD area detector'
_diffrn_measurement_method 'phi and omega scans'
_diffrn_radiation_monochromator graphite
_diffrn_radiation_source 'fine-focus sealed tube'
_diffrn_radiation_type MoK\a
_diffrn_radiation_wavelength 0.71073
_diffrn_reflns_av_R_equivalents 0.0222
_diffrn_reflns_av_sigmaI/netI 0.0196
_diffrn_reflns_limit_h_max 11
_diffrn_reflns_limit_h_min -11
_diffrn_reflns_limit_k_max 8
_diffrn_reflns_limit_k_min -8
_diffrn_reflns_limit_l_max 11
_diffrn_reflns_limit_l_min -11
_diffrn_reflns_number 4558
_diffrn_reflns_theta_full 24.99
_diffrn_reflns_theta_max 24.99
_diffrn_reflns_theta_min 2.31
_exptl_absorpt_coefficient_mu 0.053
_exptl_absorpt_correction_T_max 0.9963
_exptl_absorpt_correction_T_min 0.9651
_exptl_absorpt_correction_type multi-scan
_exptl_absorpt_process_details SADABS
_exptl_crystal_colour colorless
_exptl_crystal_density_diffrn 0.945
_exptl_crystal_description needle
_exptl_crystal_F_000 192
_exptl_crystal_size_max 0.67
_exptl_crystal_size_mid 0.09
_exptl_crystal_size_min 0.07
_refine_diff_density_max 0.231
_refine_diff_density_min -0.148
_refine_diff_density_rms 0.040
_refine_ls_extinction_method none
_refine_ls_goodness_of_fit_ref 1.081
_refine_ls_hydrogen_treatment mixed
_refine_ls_matrix_type full
_refine_ls_number_parameters 78
_refine_ls_number_reflns 1053
_refine_ls_number_restraints 8
_refine_ls_restrained_S_all 1.168
_refine_ls_R_factor_all 0.0884
_refine_ls_R_factor_gt 0.0710
_refine_ls_shift/su_max 0.000
_refine_ls_shift/su_mean 0.000
_refine_ls_structure_factor_coef Fsqd
_refine_ls_weighting_details 'calc w=1/[\s^2^(Fo^2^)+(0.1001P)^2^+0.2805P] where P=(Fo^2^+2Fc^2^)/3'
_refine_ls_weighting_scheme calc
_refine_ls_wR_factor_gt 0.1978
_refine_ls_wR_factor_ref 0.2147
_reflns_number_gt 816
_reflns_number_total 1053
_reflns_threshold_expression >2sigma(I)
_cod_data_source_file ja208834v_si_002.cif
_cod_data_source_block liu113n
_cod_original_cell_volume 597.1(3)
_cod_database_code 4107183

loop_
_symmetry_equiv_pos_as_xyz
'x, y, z'
'-x, y+1/2, -z+1/2'
'-x, -y, -z'
'x, -y-1/2, z-1/2'

loop_
_atom_site_label
_atom_site_type_symbol
_atom_site_fract_x
_atom_site_fract_y
_atom_site_fract_z
_atom_site_U_iso_or_equiv
_atom_site_adp_type
_atom_site_occupancy
_atom_site_symmetry_multiplicity
_atom_site_calc_flag
_atom_site_refinement_flags
_atom_site_disorder_assembly
_atom_site_disorder_group
N1 N 0.1079(3) 1.2248(3) 0.6635(3) 0.0452(7) Uani 1 1 d . . .
C1 C 0.2706(3) 1.2591(4) 0.7138(4) 0.0610(9) Uani 1 1 d . A .
B1 B 0.0996(3) 1.0336(4) 0.7453(4) 0.0513(9) Uani 0.50 1 d PD A 1
H1BA H 0.0312 0.9450 0.6638 0.062 Uiso 0.50 1 calc PRD A 1
H1BB H 0.0661 1.0517 0.8296 0.062 Uiso 0.50 1 calc PRD A 1
C2 C 0.3391(3) 1.0758(5) 0.7282(5) 0.0778(11) Uani 0.50 1 d PD A 1
H2A H 0.4511 1.0831 0.7855 0.093 Uiso 0.50 1 calc PR A 1
H2B H 0.3077 1.0204 0.6203 0.093 Uiso 0.50 1 calc PR A 1
C3 C 0.2793(4) 0.9659(6) 0.8246(5) 0.0500(10) Uani 0.673(5) 1 d PD A 1
H3A H 0.3325 1.0061 0.9401 0.060 Uiso 0.673(5) 1 calc PR A 1
C4 C 0.3026(15) 0.7616(15) 0.8164(13) 0.081(2) Uani 0.673(5) 1 d PD A 1
H4A H 0.4113 0.7349 0.8647 0.121 Uiso 0.673(5) 1 calc PR A 1
H4B H 0.2540 0.7217 0.7032 0.121 Uiso 0.673(5) 1 calc PR A 1
H4C H 0.2577 0.6957 0.8759 0.121 Uiso 0.673(5) 1 calc PR A 1
B1A B 0.0996(3) 1.0336(4) 0.7453(4) 0.0513(9) Uani 0.50 1 d PD A 2
H1BC H -0.0017 0.9762 0.6871 0.062 Uiso 0.50 1 calc PRD A 2
H1BD H 0.1243 1.0500 0.8604 0.062 Uiso 0.50 1 calc PRD A 2
C2A C 0.3391(3) 1.0758(5) 0.7282(5) 0.0778(11) Uani 0.50 1 d PD A 2
H2AA H 0.4346 1.0694 0.8304 0.093 Uiso 0.50 1 calc PR A 2
H2AB H 0.3644 1.0576 0.6377 0.093 Uiso 0.50 1 calc PR A 2
C3A C 0.2277(8) 0.9142(11) 0.7258(10) 0.0500(10) Uani 0.327(5) 1 d PD A 2
H3AA H 0.1841 0.8463 0.6207 0.060 Uiso 0.327(5) 1 calc PR A 2
C4A C 0.302(4) 0.786(4) 0.866(3) 0.081(2) Uani 0.327(5) 1 d PD A 2
H4AA H 0.3809 0.7159 0.8549 0.121 Uiso 0.327(5) 1 calc PR A 2
H4AB H 0.2257 0.7010 0.8675 0.121 Uiso 0.327(5) 1 calc PR A 2
H4AC H 0.3467 0.8564 0.9666 0.121 Uiso 0.327(5) 1 calc PR A 2
H1N H 0.064(3) 1.215(3) 0.566(3) 0.044(8) Uiso 1 1 d . . .
H2N H 0.057(3) 1.318(4) 0.684(3) 0.064(8) Uiso 1 1 d . . .
H1C H 0.280(3) 1.341(5) 0.647(4) 0.069(9) Uiso 1 1 d . . .
H1D H 0.305(4) 1.322(5) 0.813(4) 0.093(12) Uiso 1 1 d . . .

loop_
_atom_site_aniso_label
_atom_site_aniso_U_11
_atom_site_aniso_U_22
_atom_site_aniso_U_33
_atom_site_aniso_U_23
_atom_site_aniso_U_13
_atom_site_aniso_U_12
N1 0.0552(14) 0.0434(13) 0.0429(14) 0.0019(10) 0.0275(11) 0.0048(10)
C1 0.0624(19) 0.0618(19) 0.0613(19) 0.0041(15) 0.0302(15) -0.0116(14)
B1 0.0607(19) 0.0445(17) 0.0636(19) 0.0075(14) 0.0414(16) 0.0028(13)
C2 0.0551(18) 0.081(2) 0.106(3) 0.026(2) 0.0437(18) 0.0094(16)
C3 0.051(2) 0.054(2) 0.049(2) 0.0039(18) 0.027(2) 0.0043(17)
C4 0.083(3) 0.067(4) 0.118(7) 0.023(5) 0.067(5) 0.030(3)
B1A 0.0607(19) 0.0445(17) 0.0636(19) 0.0075(14) 0.0414(16) 0.0028(13)
C2A 0.0551(18) 0.081(2) 0.106(3) 0.026(2) 0.0437(18) 0.0094(16)
C3A 0.051(2) 0.054(2) 0.049(2) 0.0039(18) 0.027(2) 0.0043(17)
C4A 0.083(3) 0.067(4) 0.118(7) 0.023(5) 0.067(5) 0.030(3)

loop_
_atom_type_symbol
_atom_type_description
_atom_type_scat_dispersion_real
_atom_type_scat_dispersion_imag
_atom_type_scat_source
C C 0.0033 0.0016 'International Tables Vol C Tables 4.2.6.8 and 6.1.1.4'
H H 0.0000 0.0000 'International Tables Vol C Tables 4.2.6.8 and 6.1.1.4'
B B 0.0013 0.0007 'International Tables Vol C Tables 4.2.6.8 and 6.1.1.4'
N N 0.0061 0.0033 'International Tables Vol C Tables 4.2.6.8 and 6.1.1.4'

loop_
_geom_angle_atom_site_label_1
_geom_angle_atom_site_label_2
_geom_angle_atom_site_label_3
_geom_angle
C1 N1 B1 106.3(2)
C1 N1 H1N 109.0(18)
B1 N1 H1N 109.5(19)
C1 N1 H2N 115.7(18)
B1 N1 H2N 113.0(18)
H1N N1 H2N 103(2)
C2 C1 N1 105.5(2)
C2 C1 H1C 118(2)
N1 C1 H1C 109.8(19)
C2 C1 H1D 114(2)
N1 C1 H1D 104(2)
H1C C1 H1D 105(3)
N1 B1 C3 101.0(2)
N1 B1 H1BA 111.6
C3 B1 H1BA 111.6
N1 B1 H1BB 111.6
C3 B1 H1BB 111.6
H1BA B1 H1BB 109.4
C1 C2 C3 104.0(3)
C1 C2 H2A 110.9
C3 C2 H2A 110.9
C1 C2 H2B 110.9
C3 C2 H2B 110.9
H2A C2 H2B 109.0
C2 C3 C4 112.3(5)
C2 C3 B1 102.3(3)
C4 C3 B1 115.3(6)
C2 C3 H3A 108.9
C4 C3 H3A 108.9
B1 C3 H3A 108.9
C3 C4 H4A 109.5
C3 C4 H4B 109.5
H4A C4 H4B 109.5
C3 C4 H4C 109.5
H4A C4 H4C 109.5
H4B C4 H4C 109.5
C4A C3A H3AA 111.3
C3A C4A H4AA 109.5
C3A C4A H4AB 109.5
H4AA C4A H4AB 109.5
C3A C4A H4AC 109.5
H4AA C4A H4AC 109.5
H4AB C4A H4AC 109.5

loop_
_geom_bond_atom_site_label_1
_geom_bond_atom_site_label_2
_geom_bond_distance
N1 C1 1.482(4)
N1 B1 1.606(3)
N1 H1N 0.81(3)
N1 H2N 0.92(3)
C1 C2 1.475(5)
C1 H1C 0.90(3)
C1 H1D 0.95(4)
B1 C3 1.662(5)
B1 H1BA 0.9900
B1 H1BB 0.9900
C2 C3 1.510(5)
C2 H2A 0.9900
C2 H2B 0.9900
C3 C4 1.512(10)
C3 H3A 1.0000
C4 H4A 0.9800
C4 H4B 0.9800
C4 H4C 0.9800
C3A C4A 1.494(18)
C3A H3AA 1.0000
C4A H4AA 0.9800
C4A H4AB 0.9800
C4A H4AC 0.9800

loop_
_geom_torsion_atom_site_label_1
_geom_torsion_atom_site_label_2
_geom_torsion_atom_site_label_3
_geom_torsion_atom_site_label_4
_geom_torsion
B1 N1 C1 C2 32.5(3)
C1 N1 B1 C3 -6.6(3)
N1 C1 C2 C3 -47.4(4)
C1 C2 C3 C4 165.1(6)
C1 C2 C3 B1 40.9(4)
N1 B1 C3 C2 -20.4(3)
N1 B1 C3 C4 -142.6(5)
